data_4320704
loop_
_publ_author_name
'H. Christine Lo'
'Carmen Leiva'
'Olivier Buriez'
'John B. Kerr'
'Marilyn M. Olmstead'
'Richard H. Fish'

_publ_section_title
;
 Bioorganometallic Chemistry. 13. Regioselective Reduction of NAD+ Models,
 1-Benzylnicotinamde Triflate and \b-Nicotinamide Ribose-5'-methyl
 Phosphate, with in Situ Generated [Cp*Rh(Bpy)H]+: Structure-Activity
 Relationships, Kinetics, and Mechanistic Aspects in the Formation of the
 1,4-NADH Derivatives
;
_journal_name_full 'Inorganic Chemistry'
_journal_page_first 6705
_journal_page_last 6716
_journal_paper_doi 10.1021/ic010562z
_journal_volume 40
_journal_year 2001
_chemical_formula_sum 'C22.3 H27 F6 N2 O7.7 Rh S2'
_chemical_formula_weight 728.29
_chemical_name_common ' [Cp*Rh(0.7H~2~O/0.3CH~3~OH)bipy](OTf)~2~.0.7H~2~O'
_chemical_name_systematic
;
?
;
_space_group_IT_number 14
_symmetry_cell_setting monoclinic
_symmetry_space_group_name_Hall '-P 2ybc'
_symmetry_space_group_name_H-M 'P 1 21/c 1'
_atom_sites_solution_hydrogens geom
_atom_sites_solution_primary direct
_atom_sites_solution_secondary difmap
_audit_creation_method SHELXL
_cell_angle_alpha 90.00
_cell_angle_beta 97.44(3)
_cell_angle_gamma 90.00
_cell_formula_units_Z 4
_cell_length_a 12.411(3)
_cell_length_b 15.811(3)
_cell_length_c 14.258(3)
_cell_measurement_reflns_used 38
_cell_measurement_temperature 130(2)
_cell_measurement_theta_max 20.1
_cell_measurement_theta_min 5.0
_cell_volume 2774.3(11)
_computing_data_collection 'Siemens P3'
_computing_data_reduction 'Siemens P3'
_computing_molecular_graphics 'SHELXTL 5, XP (Sheldrick, 1994)'
_computing_publication_material 'SHELXTL 5 (Sheldrick, 1994)'
_computing_structure_refinement 'SHELXTL 5 (Sheldrick, 1994)'
_computing_structure_solution 'SHELXTL 5 (Sheldrick, 1994)'
_diffrn_ambient_temperature 130(2)
_diffrn_measurement_device 'Siemens R3m/v'
_diffrn_measurement_method \w
_diffrn_radiation_monochromator graphite
_diffrn_radiation_source 'normal-focus sealed tube'
_diffrn_radiation_type MoK\a
_diffrn_radiation_wavelength 0.71073
_diffrn_reflns_av_R_equivalents 0.0520
_diffrn_reflns_av_sigmaI/netI 0.0852
_diffrn_reflns_limit_h_max 17
_diffrn_reflns_limit_h_min -3
_diffrn_reflns_limit_k_max 20
_diffrn_reflns_limit_k_min -3
_diffrn_reflns_limit_l_max 18
_diffrn_reflns_limit_l_min -18
_diffrn_reflns_number 8986
_diffrn_reflns_theta_max 27.50
_diffrn_reflns_theta_min 1.65
_diffrn_standards_decay_% '< 0.1'
_diffrn_standards_interval_count 198
_diffrn_standards_number 2
_exptl_absorpt_coefficient_mu 0.854
_exptl_absorpt_correction_T_max 0.898
_exptl_absorpt_correction_T_min 0.757
_exptl_absorpt_correction_type XABS2
_exptl_crystal_colour yellow
_exptl_crystal_density_diffrn 1.741
_exptl_crystal_density_method 'not measured'
_exptl_crystal_description parallelepiped
_exptl_crystal_F_000 1470
_exptl_crystal_size_max 0.40
_exptl_crystal_size_mid 0.36
_exptl_crystal_size_min 0.16
_refine_diff_density_max 0.618
_refine_diff_density_min -0.652
_refine_diff_density_rms 0.114
_refine_ls_extinction_method none
_refine_ls_goodness_of_fit_all 1.042
_refine_ls_goodness_of_fit_obs 1.083
_refine_ls_hydrogen_treatment 'riding except H on H2O'
_refine_ls_matrix_type full
_refine_ls_number_parameters 374
_refine_ls_number_reflns 6370
_refine_ls_number_restraints 0
_refine_ls_restrained_S_all 1.043
_refine_ls_restrained_S_obs 1.083
_refine_ls_R_factor_all 0.0806
_refine_ls_R_factor_obs 0.0535
_refine_ls_shift/esd_max -0.190
_refine_ls_shift/esd_mean 0.006
_refine_ls_structure_factor_coef Fsqd
_refine_ls_weighting_details 'w=1/[\s^2^(Fo^2^)+(0.0282P)^2^+2.9237P] where P=(Fo^2^+2Fc^2^)/3'
_refine_ls_weighting_scheme calc
_refine_ls_wR_factor_all 0.1144
_refine_ls_wR_factor_obs 0.1010
_reflns_number_observed 4701
_reflns_number_total 6371
_reflns_observed_criterion >2sigma(I)
_cod_data_source_file ic010562z.cif
_cod_data_source_block mn761
_cod_depositor_comments
;
The following automatic conversions were performed:

'_refine_ls_weighting_scheme' value 'calc
w=1/[\s^2^(Fo^2^)+(0.0282P)^2^+2.9237P] where P=(Fo^2^+2Fc^2^)/3' was
changed to 'calc'. New tag '_refine_ls_weighting_details' was
created. The value of the new tag was set to
'w=1/[\s^2^(Fo^2^)+(0.0282P)^2^+2.9237P] where P=(Fo^2^+2Fc^2^)/3'.

Automatic conversion script
Id: cif_fix_values 3143 2015-03-26 13:38:13Z robertas 
;
_cod_original_cell_volume 2774.3(10)
_cod_database_code 4320704

loop_
_symmetry_equiv_pos_as_xyz
'x, y, z'
'-x, y+1/2, -z+1/2'
'-x, -y, -z'
'x, -y-1/2, z-1/2'

loop_
_atom_site_aniso_label
_atom_site_aniso_U_11
_atom_site_aniso_U_22
_atom_site_aniso_U_33
_atom_site_aniso_U_23
_atom_site_aniso_U_13
_atom_site_aniso_U_12
Rh 0.0157(2) 0.0182(2) 0.0185(2) 0.0003(2) -0.00023(12) 0.0000(2)
N1 0.016(2) 0.022(2) 0.021(2) 0.002(2) 0.0034(15) 0.002(2)
N2 0.024(2) 0.025(2) 0.019(2) -0.001(2) 0.003(2) -0.001(2)
C1 0.016(2) 0.026(2) 0.018(2) 0.001(2) -0.002(2) 0.001(2)
C2 0.014(2) 0.022(2) 0.022(2) -0.008(2) -0.004(2) 0.000(2)
C3 0.016(2) 0.018(2) 0.027(2) -0.002(2) -0.004(2) -0.001(2)
C4 0.014(2) 0.020(2) 0.026(2) -0.001(2) -0.001(2) -0.002(2)
C5 0.018(2) 0.022(2) 0.020(2) -0.001(2) 0.002(2) 0.000(2)
C6 0.025(2) 0.044(3) 0.022(2) 0.004(2) -0.002(2) 0.004(2)
C7 0.028(3) 0.025(3) 0.035(3) -0.005(2) -0.001(2) 0.001(2)
C8 0.031(3) 0.024(3) 0.034(3) 0.006(2) 0.002(2) -0.005(2)
C9 0.021(2) 0.039(3) 0.032(3) 0.000(2) 0.008(2) 0.000(2)
C10 0.028(3) 0.026(3) 0.032(3) 0.003(2) -0.003(2) 0.004(2)
C11 0.022(2) 0.022(2) 0.023(2) 0.000(2) 0.000(2) -0.002(2)
C12 0.027(2) 0.023(2) 0.026(2) 0.004(2) 0.008(2) 0.003(2)
C13 0.021(2) 0.028(3) 0.032(3) 0.007(2) 0.005(2) 0.006(2)
C14 0.022(2) 0.022(2) 0.031(3) 0.005(2) 0.000(2) 0.001(2)
C15 0.020(2) 0.018(2) 0.025(2) 0.003(2) -0.002(2) 0.002(2)
C16 0.019(2) 0.022(2) 0.021(2) 0.000(2) 0.001(2) -0.002(2)
C17 0.023(2) 0.042(3) 0.028(3) 0.004(2) -0.001(2) 0.004(2)
C18 0.032(3) 0.054(4) 0.021(2) 0.001(2) -0.005(2) -0.004(3)
C19 0.034(3) 0.053(4) 0.021(2) -0.003(3) 0.003(2) 0.002(3)
C20 0.024(2) 0.045(3) 0.020(2) -0.006(2) 0.001(2) -0.001(2)
S1 0.0293(6) 0.0229(6) 0.0240(6) -0.0039(5) 0.0036(5) -0.0025(5)
O2 0.048(2) 0.035(2) 0.028(2) -0.012(2) -0.001(2) 0.002(2)
O3 0.036(2) 0.033(2) 0.039(2) 0.001(2) 0.013(2) -0.009(2)
O4 0.029(2) 0.045(2) 0.033(2) -0.001(2) 0.002(2) 0.005(2)
F1 0.091(3) 0.029(2) 0.075(3) 0.009(2) 0.037(2) -0.012(2)
F2 0.049(2) 0.050(2) 0.066(2) -0.001(2) -0.011(2) 0.018(2)
F3 0.054(2) 0.036(2) 0.054(2) -0.021(2) 0.009(2) -0.005(2)
C21 0.044(3) 0.025(3) 0.041(3) -0.003(2) 0.009(3) -0.002(3)
S2 0.0252(6) 0.0274(7) 0.0290(6) 0.0007(5) -0.0031(5) 0.0026(6)
O5 0.038(2) 0.049(3) 0.055(3) 0.024(2) -0.012(2) -0.021(2)
O6 0.035(2) 0.037(2) 0.049(2) -0.006(2) -0.009(2) 0.015(2)
O7 0.036(2) 0.074(3) 0.029(2) 0.001(2) 0.001(2) 0.010(2)
F4 0.059(2) 0.093(3) 0.048(2) -0.031(2) -0.004(2) 0.009(2)
F5 0.046(2) 0.041(2) 0.114(3) 0.011(2) -0.010(2) -0.014(2)
F6 0.037(2) 0.052(2) 0.094(3) -0.017(2) -0.001(2) 0.018(2)
C22 0.026(3) 0.039(3) 0.055(4) -0.001(3) -0.001(3) 0.001(3)
O1 0.025(2) 0.020(2) 0.036(2) -0.0017(15) 0.0008(15) -0.0037(15)

loop_
_atom_site_label
_atom_site_type_symbol
_atom_site_fract_x
_atom_site_fract_y
_atom_site_fract_z
_atom_site_U_iso_or_equiv
_atom_site_thermal_displace_type
_atom_site_occupancy
_atom_site_calc_flag
_atom_site_refinement_flags
_atom_site_disorder_group
Rh Rh 0.27875(3) 0.06866(2) 0.21228(2) 0.01769(10) Uani 1 d . .
N1 N 0.1254(3) 0.1169(2) 0.2292(2) 0.0195(8) Uani 1 d . .
N2 N 0.2028(3) 0.0783(3) 0.0711(2) 0.0224(8) Uani 1 d . .
C1 C 0.3829(3) 0.0770(3) 0.3449(3) 0.0205(9) Uani 1 d . .
C2 C 0.3739(3) 0.1592(3) 0.3014(3) 0.0197(9) Uani 1 d . .
C3 C 0.4126(4) 0.1540(3) 0.2120(3) 0.0213(10) Uani 1 d . .
C4 C 0.4525(3) 0.0694(3) 0.2014(3) 0.0200(9) Uani 1 d . .
C5 C 0.4332(4) 0.0219(3) 0.2825(3) 0.0200(9) Uani 1 d . .
C6 C 0.3584(4) 0.0534(4) 0.4427(3) 0.0308(12) Uani 1 d . .
H6A H 0.3227(25) -0.0020(10) 0.4404(5) 0.046 Uiso 1 calc R .
H6B H 0.3104(22) 0.0960(12) 0.4650(10) 0.046 Uiso 1 calc R .
H6C H 0.4264(5) 0.0509(21) 0.4861(6) 0.046 Uiso 1 calc R .
C7 C 0.3337(4) 0.2376(3) 0.3439(3) 0.0294(11) Uani 1 d . .
H7A H 0.3956(4) 0.2737(10) 0.3673(20) 0.044 Uiso 1 calc R .
H7B H 0.2939(22) 0.2224(3) 0.3964(14) 0.044 Uiso 1 calc R .
H7C H 0.2852(21) 0.2683(11) 0.2957(7) 0.044 Uiso 1 calc R .
C8 C 0.4203(4) 0.2251(3) 0.1440(3) 0.0301(11) Uani 1 d . .
H8A H 0.3681(19) 0.2694(10) 0.1551(15) 0.045 Uiso 1 calc R .
H8B H 0.4038(26) 0.2040(5) 0.0791(3) 0.045 Uiso 1 calc R .
H8C H 0.4940(8) 0.2485(14) 0.1533(16) 0.045 Uiso 1 calc R .
C9 C 0.5141(4) 0.0382(3) 0.1250(3) 0.0301(11) Uani 1 d . .
H9A H 0.5922(4) 0.0427(20) 0.1460(10) 0.045 Uiso 1 calc R .
H9B H 0.4953(21) 0.0725(14) 0.0680(8) 0.045 Uiso 1 calc R .
H9C H 0.4952(20) -0.0210(7) 0.1109(16) 0.045 Uiso 1 calc R .
C10 C 0.4618(4) -0.0685(3) 0.2996(3) 0.0289(11) Uani 1 d . .
H10A H 0.5392(7) -0.0733(4) 0.3238(21) 0.043 Uiso 1 calc R .
H10B H 0.4468(24) -0.1001(5) 0.2402(6) 0.043 Uiso 1 calc R .
H10C H 0.4184(19) -0.0919(6) 0.3462(17) 0.043 Uiso 1 calc R .
C11 C 0.0934(4) 0.1373(3) 0.3119(3) 0.0229(10) Uani 1 d . .
H11 H 0.1431(4) 0.1307(3) 0.3679(3) 0.027 Uiso 1 calc R .
C12 C -0.0099(4) 0.1679(3) 0.3190(3) 0.0249(10) Uani 1 d . .
H12 H -0.0299(4) 0.1833(3) 0.3788(3) 0.030 Uiso 1 calc R .
C13 C -0.0834(4) 0.1756(3) 0.2381(3) 0.0272(11) Uani 1 d . .
H13 H -0.1552(4) 0.1949(3) 0.2417(3) 0.033 Uiso 1 calc R .
C14 C -0.0508(4) 0.1549(3) 0.1516(3) 0.0253(10) Uani 1 d . .
H14 H -0.0999(4) 0.1604(3) 0.0950(3) 0.030 Uiso 1 calc R .
C15 C 0.0547(4) 0.1260(3) 0.1486(3) 0.0213(10) Uani 1 d . .
C16 C 0.0988(4) 0.1052(3) 0.0604(3) 0.0209(10) Uani 1 d . .
C17 C 0.0397(4) 0.1140(3) -0.0286(3) 0.0310(12) Uani 1 d . .
H17 H -0.0334(4) 0.1331(3) -0.0349(3) 0.037 Uiso 1 calc R .
C18 C 0.0877(4) 0.0947(4) -0.1079(3) 0.0366(13) Uani 1 d . .
H18 H 0.0487(4) 0.1013(4) -0.1693(3) 0.044 Uiso 1 calc R .
C19 C 0.1936(4) 0.0656(4) -0.0965(3) 0.0361(13) Uani 1 d . .
H19 H 0.2283(4) 0.0512(4) -0.1500(3) 0.043 Uiso 1 calc R .
C20 C 0.2485(4) 0.0578(3) -0.0058(3) 0.0295(11) Uani 1 d . .
H20 H 0.3210(4) 0.0371(3) 0.0020(3) 0.035 Uiso 1 calc R .
S1 S -0.11192(10) -0.15914(8) 0.40283(8) 0.0254(3) Uani 1 d . .
O2 O -0.1349(3) -0.1869(2) 0.3060(2) 0.0376(9) Uani 1 d . .
O3 O -0.1859(3) -0.1892(2) 0.4651(2) 0.0353(9) Uani 1 d . .
O4 O 0.0012(3) -0.1609(2) 0.4427(2) 0.0357(9) Uani 1 d . .
F1 F -0.0785(3) -0.0097(2) 0.3354(3) 0.0626(11) Uani 1 d . .
F2 F -0.2452(3) -0.0333(2) 0.3565(3) 0.0565(10) Uani 1 d . .
F3 F -0.1246(3) -0.0078(2) 0.4761(2) 0.0477(9) Uani 1 d . .
C21 C -0.1421(5) -0.0468(3) 0.3929(4) 0.0364(13) Uani 1 d . .
S2 S 0.32458(10) -0.30292(8) 0.53033(9) 0.0278(3) Uani 1 d . .
O5 O 0.2323(3) -0.3448(3) 0.5629(3) 0.0487(11) Uani 1 d . .
O6 O 0.4286(3) -0.3386(2) 0.5642(3) 0.0415(10) Uani 1 d . .
O7 O 0.3073(3) -0.2807(3) 0.4319(2) 0.0467(11) Uani 1 d . .
F4 F 0.3504(3) -0.2114(3) 0.6837(2) 0.0676(12) Uani 1 d . .
F5 F 0.4025(3) -0.1512(2) 0.5619(3) 0.0686(12) Uani 1 d . .
F6 F 0.2315(3) -0.1624(2) 0.5735(3) 0.0617(11) Uani 1 d . .
C22 C 0.3268(4) -0.2007(4) 0.5903(4) 0.0403(14) Uani 1 d . .
O1 O 0.1935(3) -0.0505(2) 0.2055(2) 0.0274(8) Uani 1 d . 1
H1A H 0.1965 -0.0851 0.1657 0.050 Uiso 1 d . 1
H1B H 0.2166 -0.0861 0.2364 0.050 Uiso 0.70 d P 1
C23 C 0.1712(13) -0.0956(10) 0.2931(11) 0.027(4) Uiso 0.30 d P 2
O8 O 0.1898(4) -0.1304(4) 0.3605(4) 0.0403(13) Uiso 0.70 d P 3
H8D H 0.2359 -0.1665 0.3953 0.050 Uiso 0.70 d P 3
H8E H 0.1165 -0.1236 0.3709 0.050 Uiso 0.70 d P 3

loop_
_atom_type_symbol
_atom_type_description
_atom_type_scat_dispersion_real
_atom_type_scat_dispersion_imag
_atom_type_scat_source
C C 0.0033 0.0016 'International Tables Vol C Tables 4.2.6.8 and 6.1.1.4'
H H 0.0000 0.0000 'International Tables Vol C Tables 4.2.6.8 and 6.1.1.4'
N N 0.0061 0.0033 'International Tables Vol C Tables 4.2.6.8 and 6.1.1.4'
O O 0.0106 0.0060 'International Tables Vol C Tables 4.2.6.8 and 6.1.1.4'
F F 0.0171 0.0103 'International Tables Vol C Tables 4.2.6.8 and 6.1.1.4'
S S 0.1246 0.1234 'International Tables Vol C Tables 4.2.6.8 and 6.1.1.4'
Rh Rh -1.1178 0.9187 'International Tables Vol C Tables 4.2.6.8 and 6.1.1.4'

loop_
_geom_angle_atom_site_label_1
_geom_angle_atom_site_label_2
_geom_angle_atom_site_label_3
_geom_angle
_geom_angle_site_symmetry_1
_geom_angle_site_symmetry_3
_geom_angle_publ_flag
N1 Rh N2 77.50(14) . . ?
N1 Rh C3 119.2(2) . . ?
N2 Rh C3 101.7(2) . . ?
N1 Rh C1 109.1(2) . . ?
N2 Rh C1 167.2(2) . . ?
C3 Rh C1 65.5(2) . . ?
N1 Rh O1 82.84(14) . . ?
N2 Rh O1 82.21(14) . . ?
C3 Rh O1 157.96(15) . . ?
C1 Rh O1 109.2(2) . . ?
N1 Rh C2 97.3(2) . . ?
N2 Rh C2 130.9(2) . . ?
C3 Rh C2 38.6(2) . . ?
C1 Rh C2 39.0(2) . . ?
O1 Rh C2 146.4(2) . . ?
N1 Rh C5 146.24(15) . . ?
N2 Rh C5 136.1(2) . . ?
C3 Rh C5 65.0(2) . . ?
C1 Rh C5 39.0(2) . . ?
O1 Rh C5 96.99(15) . . ?
C2 Rh C5 64.7(2) . . ?
N1 Rh C4 158.1(2) . . ?
N2 Rh C4 104.8(2) . . ?
C3 Rh C4 39.0(2) . . ?
C1 Rh C4 64.9(2) . . ?
O1 Rh C4 119.0(2) . . ?
C2 Rh C4 64.4(2) . . ?
C5 Rh C4 38.2(2) . . ?
C11 N1 C15 119.3(4) . . ?
C11 N1 Rh 124.8(3) . . ?
C15 N1 Rh 115.9(3) . . ?
C20 N2 C16 119.0(4) . . ?
C20 N2 Rh 125.3(3) . . ?
C16 N2 Rh 115.6(3) . . ?
C2 C1 C5 107.2(4) . . ?
C2 C1 C6 127.4(4) . . ?
C5 C1 C6 125.0(4) . . ?
C2 C1 Rh 70.9(2) . . ?
C5 C1 Rh 71.4(2) . . ?
C6 C1 Rh 128.8(3) . . ?
C3 C2 C1 108.5(4) . . ?
C3 C2 C7 125.5(4) . . ?
C1 C2 C7 126.0(4) . . ?
C3 C2 Rh 69.9(2) . . ?
C1 C2 Rh 70.1(2) . . ?
C7 C2 Rh 127.1(3) . . ?
C2 C3 C4 108.0(4) . . ?
C2 C3 C8 126.6(4) . . ?
C4 C3 C8 125.3(4) . . ?
C2 C3 Rh 71.5(3) . . ?
C4 C3 Rh 72.1(2) . . ?
C8 C3 Rh 126.1(3) . . ?
C5 C4 C3 107.9(4) . . ?
C5 C4 C9 125.0(4) . . ?
C3 C4 C9 126.7(4) . . ?
C5 C4 Rh 70.6(2) . . ?
C3 C4 Rh 69.0(2) . . ?
C9 C4 Rh 130.8(3) . . ?
C4 C5 C1 108.3(4) . . ?
C4 C5 C10 125.4(4) . . ?
C1 C5 C10 126.4(4) . . ?
C4 C5 Rh 71.2(2) . . ?
C1 C5 Rh 69.6(2) . . ?
C10 C5 Rh 125.5(3) . . ?
N1 C11 C12 122.3(4) . . ?
C13 C12 C11 119.1(5) . . ?
C12 C13 C14 119.1(4) . . ?
C13 C14 C15 119.3(4) . . ?
N1 C15 C14 121.0(4) . . ?
N1 C15 C16 115.3(4) . . ?
C14 C15 C16 123.7(4) . . ?
N2 C16 C17 121.3(4) . . ?
N2 C16 C15 115.5(4) . . ?
C17 C16 C15 123.2(4) . . ?
C18 C17 C16 119.6(5) . . ?
C17 C18 C19 118.9(5) . . ?
C18 C19 C20 118.9(5) . . ?
N2 C20 C19 122.2(5) . . ?
O3 S1 O2 115.3(2) . . ?
O3 S1 O4 114.6(2) . . ?
O2 S1 O4 115.6(2) . . ?
O3 S1 C21 103.3(2) . . ?
O2 S1 C21 102.1(2) . . ?
O4 S1 C21 103.2(3) . . ?
F3 C21 F2 108.1(5) . . ?
F3 C21 F1 107.4(4) . . ?
F2 C21 F1 107.6(5) . . ?
F3 C21 S1 112.1(4) . . ?
F2 C21 S1 111.4(4) . . ?
F1 C21 S1 110.1(4) . . ?
O6 S2 O7 116.0(2) . . ?
O6 S2 O5 115.3(2) . . ?
O7 S2 O5 113.6(2) . . ?
O6 S2 C22 103.5(2) . . ?
O7 S2 C22 103.5(3) . . ?
O5 S2 C22 102.6(3) . . ?
F6 C22 F5 109.1(5) . . ?
F6 C22 F4 108.3(5) . . ?
F5 C22 F4 107.9(5) . . ?
F6 C22 S2 111.2(4) . . ?
F5 C22 S2 110.3(4) . . ?
F4 C22 S2 110.0(4) . . ?

loop_
_geom_bond_atom_site_label_1
_geom_bond_atom_site_label_2
_geom_bond_distance
_geom_bond_site_symmetry_2
_geom_bond_publ_flag
Rh N1 2.093(4) . ?
Rh N2 2.115(4) . ?
Rh C3 2.141(4) . ?
Rh C1 2.151(4) . ?
Rh O1 2.157(3) . ?
Rh C2 2.161(4) . ?
Rh C5 2.174(4) . ?
Rh C4 2.182(4) . ?
N1 C11 1.331(5) . ?
N1 C15 1.361(5) . ?
N2 C20 1.338(6) . ?
N2 C16 1.348(6) . ?
C1 C2 1.438(6) . ?
C1 C5 1.443(6) . ?
C1 C6 1.512(6) . ?
C2 C3 1.421(6) . ?
C2 C7 1.494(6) . ?
C3 C4 1.442(6) . ?
C3 C8 1.496(6) . ?
C4 C5 1.424(6) . ?
C4 C9 1.493(6) . ?
C5 C10 1.486(6) . ?
C11 C12 1.387(6) . ?
C12 C13 1.380(6) . ?
C13 C14 1.386(7) . ?
C14 C15 1.393(6) . ?
C15 C16 1.472(6) . ?
C16 C17 1.388(6) . ?
C17 C18 1.379(7) . ?
C18 C19 1.382(7) . ?
C19 C20 1.387(6) . ?
S1 O3 1.438(4) . ?
S1 O2 1.442(3) . ?
S1 O4 1.445(4) . ?
S1 C21 1.817(6) . ?
F1 C21 1.344(6) . ?
F2 C21 1.334(6) . ?
F3 C21 1.330(6) . ?
S2 O6 1.434(4) . ?
S2 O7 1.436(4) . ?
S2 O5 1.450(4) . ?
S2 C22 1.828(6) . ?
F4 C22 1.336(6) . ?
F5 C22 1.326(6) . ?
F6 C22 1.322(6) . ?
